data_7101488
loop_
_publ_author_name
'Sergey Kurbatov'
'Vladimir Minkin'
'Artem Tatarov'
'Regis Goumont'
'Francois Terrier'

_publ_section_title
;
Ring Opening and Ring Closure in an Indolizine Structure Activated
through SNAr Coupling with Superelectrophilic 4,6-Dinitrobenzofuroxan.
An Unusual Intramolecular Oxygen Transfer from a N-Oxide Functionality.
;
_journal_issue 41
_journal_name_full 'Chemical Communications'
_journal_paper_doi 10.1039/b608350a
_journal_year 2006
_chemical_formula_moiety 'C20 H10 Br N5 O6'
_chemical_formula_sum 'C20 H10 Br N5 O6'
_chemical_formula_weight 496.24
_chemical_name_systematic
;
?
;
_space_group_IT_number 14
_symmetry_cell_setting monoclinic
_symmetry_space_group_name_Hall '-P 2yn'
_symmetry_space_group_name_H-M 'P 1 21/n 1'
_atom_sites_solution_hydrogens geom
_atom_sites_solution_primary direct
_atom_sites_solution_secondary difmap
_audit_creation_method SHELXL-97
_cell_angle_alpha 90.00
_cell_angle_beta 102.22(3)
_cell_angle_gamma 90.00
_cell_formula_units_Z 4
_cell_length_a 7.1510(14)
_cell_length_b 19.421(4)
_cell_length_c 14.006(3)
_cell_measurement_reflns_used 24
_cell_measurement_temperature 293(2)
_cell_measurement_theta_max 12
_cell_measurement_theta_min 11
_cell_volume 1901.1(7)
_computing_cell_refinement 'CAD4 Enraf-Nonius (Enraf-Nonius, 1984)'
_computing_data_collection 'CAD4 Enraf-Nonius (Enraf-Nonius, 1984)'
_computing_data_reduction 'XCAD4 (Harms, 1996)'
_computing_molecular_graphics 'Bruker SHELXTL'
_computing_publication_material 'Bruker SHELXTL'
_computing_structure_refinement 'SHELXL-97 (Sheldrick, 1998)'
_computing_structure_solution 'SHELXS-97 (Sheldrick, 1998)'
_diffrn_ambient_temperature 293(2)
_diffrn_measured_fraction_theta_full 0.995
_diffrn_measured_fraction_theta_max 0.995
_diffrn_measurement_device_type 'Enraf Nonius CAD4'
_diffrn_measurement_method '\q/5/3\q scans'
_diffrn_radiation_monochromator graphite
_diffrn_radiation_source 'normal-focus sealed tube'
_diffrn_radiation_type MoK\a
_diffrn_radiation_wavelength 0.71073
_diffrn_reflns_av_R_equivalents 0.0342
_diffrn_reflns_av_sigmaI/netI 0.0775
_diffrn_reflns_limit_h_max 9
_diffrn_reflns_limit_h_min 0
_diffrn_reflns_limit_k_max 24
_diffrn_reflns_limit_k_min -4
_diffrn_reflns_limit_l_max 17
_diffrn_reflns_limit_l_min -17
_diffrn_reflns_number 4561
_diffrn_reflns_theta_full 26.96
_diffrn_reflns_theta_max 26.96
_diffrn_reflns_theta_min 1.82
_diffrn_standards_decay_% 3
_diffrn_standards_interval_count 98
_diffrn_standards_number 2
_exptl_absorpt_coefficient_mu 2.215
_exptl_absorpt_correction_T_max 0.8088
_exptl_absorpt_correction_T_min 0.5562
_exptl_absorpt_correction_type psi-scan
_exptl_absorpt_process_details 'North et al. (1968)'
_exptl_crystal_colour red
_exptl_crystal_density_diffrn 1.734
_exptl_crystal_density_method 'not measured'
_exptl_crystal_description prism
_exptl_crystal_F_000 992
_exptl_crystal_size_max 0.30
_exptl_crystal_size_mid 0.15
_exptl_crystal_size_min 0.10
_refine_diff_density_max 0.420
_refine_diff_density_min -0.344
_refine_diff_density_rms 0.075
_refine_ls_extinction_method none
_refine_ls_goodness_of_fit_ref 1.004
_refine_ls_hydrogen_treatment constr
_refine_ls_matrix_type full
_refine_ls_number_parameters 289
_refine_ls_number_reflns 4104
_refine_ls_number_restraints 0
_refine_ls_restrained_S_all 1.004
_refine_ls_R_factor_all 0.1274
_refine_ls_R_factor_gt 0.0480
_refine_ls_shift/su_max 0.001
_refine_ls_shift/su_mean 0.000
_refine_ls_structure_factor_coef Fsqd
_refine_ls_weighting_details 'calc w=1/[\s^2^(Fo^2^)+(0.0607P)^2^+0.4250P] where P=(Fo^2^+2Fc^2^)/3'
_refine_ls_weighting_scheme calc
_refine_ls_wR_factor_gt 0.1055
_refine_ls_wR_factor_ref 0.1263
_reflns_number_gt 2291
_reflns_number_total 4104
_reflns_threshold_expression I>2\s(I)
_cod_data_source_file b608350a.txt
_cod_depositor_comments
;
The following automatic conversions were performed:
'_symmetry_cell_setting' value 'Monoclinic' changed to 'monoclinic'
according to '/home/saulius/struct/CIF-dictionaries/cif_core.dic'
dictionary named 'cif_core.dic' version 2.4.1 from 2010-06-29.

Automatic conversion script
Id: cif_fix_enum 1527 2010-12-29 10:47:43Z saulius 
;
_cod_original_sg_symbol_H-M 'P 21/n'
_cod_database_code 7101488

loop_
_symmetry_equiv_pos_as_xyz
'x, y, z'
'-x+1/2, y+1/2, -z+1/2'
'-x, -y, -z'
'x-1/2, -y-1/2, z-1/2'

loop_
_atom_site_label
_atom_site_type_symbol
_atom_site_fract_x
_atom_site_fract_y
_atom_site_fract_z
_atom_site_U_iso_or_equiv
_atom_site_adp_type
_atom_site_occupancy
_atom_site_symmetry_multiplicity
_atom_site_calc_flag
_atom_site_refinement_flags
Br1 Br -0.39244(7) 0.12457(3) 0.62155(4) 0.0619(2) Uani 1 1 d .
O1 O 0.0938(5) 0.05974(15) 0.2837(2) 0.0628(9) Uani 1 1 d .
O2 O 0.0615(4) 0.19173(16) 0.1255(2) 0.0533(8) Uani 1 1 d .
O3 O 0.0192(5) 0.13832(17) -0.0130(2) 0.0621(9) Uani 1 1 d .
O4 O 0.3130(6) -0.0764(2) -0.0321(3) 0.0902(14) Uani 1 1 d .
O5 O 0.5124(8) -0.11910(19) 0.0910(4) 0.1070(16) Uani 1 1 d .
O6 O 0.7062(4) 0.00071(15) 0.3411(2) 0.0624(9) Uani 1 1 d .
N1 N 0.4406(4) 0.18182(14) 0.2252(2) 0.0302(7) Uani 1 1 d .
N2 N 0.0978(5) 0.14399(18) 0.0739(3) 0.0430(8) Uani 1 1 d .
N3 N 0.4049(7) -0.0735(2) 0.0532(4) 0.0701(13) Uani 1 1 d .
N4 N 0.6472(6) -0.03794(18) 0.2561(3) 0.0605(11) Uani 1 1 d .
N5 N 0.5991(5) 0.05989(18) 0.3382(3) 0.0543(10) Uani 1 1 d .
C1 C 0.2806(5) 0.22455(18) 0.3505(3) 0.0334(8) Uani 1 1 d .
H1A H 0.2668 0.2612 0.3913 0.040 Uiso 1 1 calc R
C2 C 0.1795(5) 0.16748(18) 0.3575(3) 0.0321(8) Uani 1 1 d .
C3 C 0.1900(6) 0.11045(18) 0.2892(3) 0.0353(9) Uani 1 1 d .
C5 C 0.5693(5) 0.18868(19) 0.1681(3) 0.0347(9) Uani 1 1 d .
H5A H 0.5896 0.1520 0.1288 0.042 Uiso 1 1 calc R
C6 C 0.6703(5) 0.24782(19) 0.1665(3) 0.0377(9) Uani 1 1 d .
H6A H 0.7580 0.2517 0.1264 0.045 Uiso 1 1 calc R
C7 C 0.6408(5) 0.30173(19) 0.2251(3) 0.0366(9) Uani 1 1 d .
H7A H 0.7092 0.3425 0.2257 0.044 Uiso 1 1 calc R
C8 C 0.5088(6) 0.29452(19) 0.2828(3) 0.0380(9) Uani 1 1 d .
H8A H 0.4857 0.3313 0.3213 0.046 Uiso 1 1 calc R
C9 C 0.4099(5) 0.23381(18) 0.2847(2) 0.0295(8) Uani 1 1 d .
C1' C 0.0499(5) 0.15903(18) 0.4262(3) 0.0311(8) Uani 1 1 d .
C2' C -0.0863(5) 0.20921(18) 0.4316(3) 0.0349(9) Uani 1 1 d .
H2'A H -0.0893 0.2496 0.3955 0.042 Uiso 1 1 calc R
C3' C -0.2174(5) 0.19941(19) 0.4902(3) 0.0379(9) Uani 1 1 d .
H3'A H -0.3111 0.2323 0.4922 0.045 Uiso 1 1 calc R
C4' C -0.2075(5) 0.14049(19) 0.5456(3) 0.0356(9) Uani 1 1 d .
C5' C -0.0680(5) 0.09206(19) 0.5449(3) 0.0377(9) Uani 1 1 d .
H5'A H -0.0594 0.0534 0.5849 0.045 Uiso 1 1 calc R
C6' C 0.0592(5) 0.10108(18) 0.4846(3) 0.0339(9) Uani 1 1 d .
H6'A H 0.1523 0.0679 0.4830 0.041 Uiso 1 1 calc R
C4" C 0.3899(6) -0.01355(19) 0.1085(3) 0.0445(11) Uani 1 1 d .
C5" C 0.2635(6) 0.0376(2) 0.0697(3) 0.0424(10) Uani 1 1 d .
H5"A H 0.1909 0.0312 0.0069 0.051 Uiso 1 1 calc R
C6" C 0.2377(5) 0.09694(19) 0.1173(3) 0.0340(9) Uani 1 1 d .
C7" C 0.3353(5) 0.11344(16) 0.2209(3) 0.0305(8) Uani 1 1 d .
C8" C 0.4799(5) 0.05804(18) 0.2540(3) 0.0345(9) Uani 1 1 d .
C9" C 0.5072(6) -0.00220(19) 0.2031(3) 0.0419(10) Uani 1 1 d .

loop_
_atom_site_aniso_label
_atom_site_aniso_U_11
_atom_site_aniso_U_22
_atom_site_aniso_U_33
_atom_site_aniso_U_23
_atom_site_aniso_U_13
_atom_site_aniso_U_12
Br1 0.0524(3) 0.0681(3) 0.0767(4) 0.0008(3) 0.0392(3) -0.0087(3)
O1 0.081(2) 0.0484(18) 0.074(2) -0.0250(16) 0.0507(18) -0.0343(18)
O2 0.0421(18) 0.0483(18) 0.069(2) 0.0021(16) 0.0109(16) 0.0121(14)
O3 0.0536(19) 0.092(3) 0.0354(18) 0.0177(16) -0.0021(15) -0.0054(18)
O4 0.099(3) 0.090(3) 0.099(3) -0.062(3) 0.060(3) -0.052(2)
O5 0.141(4) 0.037(2) 0.161(4) -0.022(2) 0.073(4) 0.013(2)
O6 0.053(2) 0.0476(19) 0.080(2) 0.0181(18) -0.0018(17) 0.0089(16)
N1 0.0326(17) 0.0256(16) 0.0342(17) -0.0031(13) 0.0109(14) -0.0027(13)
N2 0.0365(19) 0.050(2) 0.044(2) 0.0065(18) 0.0114(17) -0.0061(17)
N3 0.086(3) 0.040(2) 0.104(4) -0.031(3) 0.064(3) -0.019(2)
N4 0.058(3) 0.037(2) 0.092(3) 0.011(2) 0.027(2) 0.0075(19)
N5 0.047(2) 0.044(2) 0.065(3) 0.0144(19) -0.004(2) 0.0093(18)
C1 0.039(2) 0.0274(19) 0.035(2) -0.0023(16) 0.0118(17) 0.0002(17)
C2 0.036(2) 0.032(2) 0.029(2) -0.0024(16) 0.0092(16) 0.0069(17)
C3 0.041(2) 0.031(2) 0.038(2) 0.0006(17) 0.0168(18) -0.0022(18)
C5 0.034(2) 0.035(2) 0.039(2) -0.0036(17) 0.0158(18) 0.0026(17)
C6 0.032(2) 0.040(2) 0.044(2) 0.0040(18) 0.0151(18) -0.0020(18)
C7 0.037(2) 0.032(2) 0.038(2) 0.0046(17) -0.0002(18) -0.0100(17)
C8 0.052(3) 0.030(2) 0.033(2) -0.0032(16) 0.0115(19) -0.0027(18)
C9 0.035(2) 0.0291(19) 0.0248(19) 0.0014(15) 0.0061(16) -0.0003(16)
C1' 0.035(2) 0.0291(19) 0.0287(19) -0.0052(16) 0.0056(16) 0.0002(17)
C2' 0.042(2) 0.030(2) 0.035(2) 0.0016(16) 0.0130(18) 0.0021(17)
C3' 0.037(2) 0.037(2) 0.040(2) -0.0043(18) 0.0088(18) 0.0055(18)
C4' 0.032(2) 0.041(2) 0.036(2) -0.0083(17) 0.0120(17) -0.0089(17)
C5' 0.045(2) 0.0290(19) 0.040(2) 0.0002(17) 0.0100(19) -0.0053(18)
C6' 0.032(2) 0.0310(19) 0.040(2) 0.0031(17) 0.0098(17) 0.0055(16)
C4" 0.055(3) 0.026(2) 0.063(3) -0.012(2) 0.036(2) -0.010(2)
C5" 0.045(2) 0.050(2) 0.039(2) -0.017(2) 0.0234(19) -0.021(2)
C6" 0.033(2) 0.038(2) 0.031(2) 0.0005(17) 0.0070(17) -0.0054(17)
C7" 0.033(2) 0.0219(18) 0.039(2) -0.0021(15) 0.0136(17) -0.0022(15)
C8" 0.035(2) 0.028(2) 0.042(2) 0.0051(17) 0.0118(19) 0.0017(17)
C9" 0.041(2) 0.026(2) 0.066(3) 0.004(2) 0.027(2) 0.0017(18)

loop_
_atom_type_symbol
_atom_type_description
_atom_type_scat_dispersion_real
_atom_type_scat_dispersion_imag
_atom_type_scat_source
C C 0.0033 0.0016 'International Tables Vol C Tables 4.2.6.8 and 6.1.1.4'
N N 0.0061 0.0033 'International Tables Vol C Tables 4.2.6.8 and 6.1.1.4'
O O 0.0106 0.0060 'International Tables Vol C Tables 4.2.6.8 and 6.1.1.4'
Br Br -0.2901 2.4595 'International Tables Vol C Tables 4.2.6.8 and 6.1.1.4'
H H 0.0000 0.0000 'International Tables Vol C Tables 4.2.6.8 and 6.1.1.4'

loop_
_geom_angle_atom_site_label_1
_geom_angle_atom_site_label_2
_geom_angle_atom_site_label_3
_geom_angle
N5 O6 N4 111.0(3)
C5 N1 C9 120.7(3)
C5 N1 C7" 117.2(3)
C9 N1 C7" 122.1(3)
O3 N2 O2 122.4(4)
O3 N2 C6" 120.4(4)
O2 N2 C6" 117.2(3)
O5 N3 O4 122.9(5)
O5 N3 C4" 118.4(6)
O4 N3 C4" 118.8(5)
C9" N4 O6 104.8(3)
C8" N5 O6 104.9(3)
C2 C1 C9 125.2(3)
C2 C1 H1A 117.4
C9 C1 H1A 117.4
C1 C2 C3 118.2(3)
C1 C2 C1' 124.1(3)
C3 C2 C1' 117.6(3)
O1 C3 C2 123.5(3)
O1 C3 C7" 116.3(3)
C2 C3 C7" 120.2(3)
N1 C5 C6 121.7(3)
N1 C5 H5A 119.2
C6 C5 H5A 119.2
C5 C6 C7 119.0(3)
C5 C6 H6A 120.5
C7 C6 H6A 120.5
C8 C7 C6 119.0(3)
C8 C7 H7A 120.5
C6 C7 H7A 120.5
C7 C8 C9 121.2(3)
C7 C8 H8A 119.4
C9 C8 H8A 119.4
N1 C9 C8 118.3(3)
N1 C9 C1 120.5(3)
C8 C9 C1 121.2(3)
C6' C1' C2' 119.0(3)
C6' C1' C2 121.1(3)
C2' C1' C2 119.9(3)
C3' C2' C1' 120.4(3)
C3' C2' H2'A 119.8
C1' C2' H2'A 119.8
C4' C3' C2' 119.2(3)
C4' C3' H3'A 120.4
C2' C3' H3'A 120.4
C5' C4' C3' 121.1(3)
C5' C4' Br1 119.2(3)
C3' C4' Br1 119.6(3)
C4' C5' C6' 119.5(4)
C4' C5' H5'A 120.2
C6' C5' H5'A 120.2
C5' C6' C1' 120.7(3)
C5' C6' H6'A 119.7
C1' C6' H6'A 119.7
C5" C4" N3 119.8(4)
C5" C4" C9" 117.6(3)
N3 C4" C9" 122.5(4)
C6" C5" C4" 124.3(4)
C6" C5" H5"A 117.9
C4" C5" H5"A 117.9
C5" C6" N2 120.0(4)
C5" C6" C7" 124.6(4)
N2 C6" C7" 115.0(3)
C8" C7" C6" 107.1(3)
C8" C7" N1 108.2(3)
C6" C7" N1 110.4(3)
C8" C7" C3 106.9(3)
C6" C7" C3 110.5(3)
N1 C7" C3 113.5(3)
N5 C8" C9" 110.4(4)
N5 C8" C7" 122.6(3)
C9" C8" C7" 127.1(4)
N4 C9" C8" 109.0(4)
N4 C9" C4" 132.2(4)
C8" C9" C4" 118.8(4)

loop_
_geom_bond_atom_site_label_1
_geom_bond_atom_site_label_2
_geom_bond_distance
Br1 C4' 1.890(4)
O1 C3 1.195(4)
O2 N2 1.236(4)
O3 N2 1.233(4)
O4 N3 1.238(6)
O5 N3 1.218(6)
O6 N5 1.377(4)
O6 N4 1.395(5)
N1 C5 1.348(4)
N1 C9 1.356(4)
N1 C7" 1.521(4)
N2 C6" 1.396(5)
N3 C4" 1.414(5)
N4 C9" 1.312(5)
N5 C8" 1.301(5)
C1 C2 1.338(5)
C1 C9 1.448(5)
C1 H1A 0.9300
C2 C3 1.476(5)
C2 C1' 1.480(5)
C3 C7" 1.554(5)
C5 C6 1.359(5)
C5 H5A 0.9300
C6 C7 1.374(5)
C6 H6A 0.9300
C7 C8 1.373(5)
C7 H7A 0.9300
C8 C9 1.378(5)
C8 H8A 0.9300
C1' C6' 1.384(5)
C1' C2' 1.391(5)
C2' C3' 1.385(5)
C2' H2'A 0.9300
C3' C4' 1.376(5)
C3' H3'A 0.9300
C4' C5' 1.373(5)
C5' C6' 1.378(5)
C5' H5'A 0.9300
C6' H6'A 0.9300
C4" C5" 1.374(6)
C4" C9" 1.428(6)
C5" C6" 1.364(5)
C5" H5"A 0.9300
C6" C7" 1.506(5)
C7" C8" 1.496(5)
C8" C9" 1.405(5)

loop_
_geom_torsion_atom_site_label_1
_geom_torsion_atom_site_label_2
_geom_torsion_atom_site_label_3
_geom_torsion_atom_site_label_4
_geom_torsion
N5 O6 N4 C9" 0.2(4)
N4 O6 N5 C8" -0.6(4)
C9 C1 C2 C3 -3.8(6)
C9 C1 C2 C1' 179.3(4)
C1 C2 C3 O1 -173.6(4)
C1' C2 C3 O1 3.5(6)
C1 C2 C3 C7" 7.9(5)
C1' C2 C3 C7" -175.0(3)
C9 N1 C5 C6 -1.2(6)
C7" N1 C5 C6 179.8(3)
N1 C5 C6 C7 0.4(6)
C5 C6 C7 C8 -0.7(6)
C6 C7 C8 C9 1.7(6)
C5 N1 C9 C8 2.1(5)
C7" N1 C9 C8 -178.9(3)
C5 N1 C9 C1 -176.0(3)
C7" N1 C9 C1 3.0(5)
C7 C8 C9 N1 -2.5(5)
C7 C8 C9 C1 175.6(4)
C2 C1 C9 N1 -1.8(6)
C2 C1 C9 C8 -179.8(4)
C1 C2 C1' C6' -131.3(4)
C3 C2 C1' C6' 51.8(5)
C1 C2 C1' C2' 50.0(5)
C3 C2 C1' C2' -127.0(4)
C6' C1' C2' C3' -3.6(5)
C2 C1' C2' C3' 175.2(4)
C1' C2' C3' C4' 2.1(6)
C2' C3' C4' C5' 1.2(6)
C2' C3' C4' Br1 -177.2(3)
C3' C4' C5' C6' -2.9(6)
Br1 C4' C5' C6' 175.5(3)
C4' C5' C6' C1' 1.3(6)
C2' C1' C6' C5' 1.9(6)
C2 C1' C6' C5' -176.8(3)
O5 N3 C4" C5" -177.0(4)
O4 N3 C4" C5" 5.1(6)
O5 N3 C4" C9" 5.4(6)
O4 N3 C4" C9" -172.5(4)
N3 C4" C5" C6" 179.6(3)
C9" C4" C5" C6" -2.8(6)
C4" C5" C6" N2 -176.2(3)
C4" C5" C6" C7" -3.6(6)
O3 N2 C6" C5" -12.2(5)
O2 N2 C6" C5" 169.8(3)
O3 N2 C6" C7" 174.5(3)
O2 N2 C6" C7" -3.6(5)
C5" C6" C7" C8" 7.4(5)
N2 C6" C7" C8" -179.6(3)
C5" C6" C7" N1 125.0(4)
N2 C6" C7" N1 -62.0(4)
C5" C6" C7" C3 -108.7(4)
N2 C6" C7" C3 64.3(4)
C5 N1 C7" C8" 61.6(4)
C9 N1 C7" C8" -117.4(3)
C5 N1 C7" C6" -55.3(4)
C9 N1 C7" C6" 125.7(3)
C5 N1 C7" C3 -180.0(3)
C9 N1 C7" C3 1.0(5)
O1 C3 C7" C8" -65.9(5)
C2 C3 C7" C8" 112.7(4)
O1 C3 C7" C6" 50.4(5)
C2 C3 C7" C6" -131.0(4)
O1 C3 C7" N1 175.0(3)
C2 C3 C7" N1 -6.4(5)
O6 N5 C8" C9" 0.8(4)
O6 N5 C8" C7" 180.0(3)
C6" C7" C8" N5 174.7(3)
N1 C7" C8" N5 55.7(4)
C3 C7" C8" N5 -66.8(4)
C6" C7" C8" C9" -6.3(5)
N1 C7" C8" C9" -125.3(4)
C3 C7" C8" C9" 112.2(4)
O6 N4 C9" C8" 0.3(4)
O6 N4 C9" C4" 179.1(4)
N5 C8" C9" N4 -0.8(5)
C7" C8" C9" N4 -179.9(3)
N5 C8" C9" C4" -179.7(3)
C7" C8" C9" C4" 1.2(6)
C5" C4" C9" N4 -174.8(4)
N3 C4" C9" N4 2.8(7)
C5" C4" C9" C8" 3.9(5)
N3 C4" C9" C8" -178.5(3)
